data_2242149
loop_
_publ_author_name
'Moon, Dohyun'
'Choi, Jong-Ha'

_publ_section_title
;
 Crystal structure of 1,4,8,11-tetraazoniacyclotetradecane bis(dichromate)
 monohydrate from synchrotron data
;
_journal_coeditor_code WM5385
_journal_issue 5
_journal_name_full 'Acta Crystallographica Section E'
_journal_page_first 755
_journal_page_last 758
_journal_paper_doi 10.1107/S2056989017005771
_journal_volume 73
_journal_year 2017
_chemical_formula_iupac '(C10 H28 N4) [Cr2 O7]2, H2 O'
_chemical_formula_moiety 'C10 H28 N4 4+, 2(Cr2 O7 2-), H2 O'
_chemical_formula_sum 'C10 H30 Cr4 N4 O15'
_chemical_formula_weight 654.38
_chemical_name_systematic
;
1,4,8,11-Tetraazoniacyclotetradecane bis(dichromate)
monohydrate
;
_space_group_crystal_system monoclinic
_space_group_IT_number 14
_space_group_name_Hall '-P 2ybc'
_space_group_name_H-M_alt 'P 1 21/c 1'
_symmetry_space_group_name_Hall '-P 2ybc'
_symmetry_space_group_name_H-M 'P 1 21/c 1'
_atom_sites_solution_hydrogens mixed
_audit_creation_method SHELXL-2016/6
_cell_angle_alpha 90
_cell_angle_beta 94.671(3)
_cell_angle_gamma 90
_cell_formula_units_Z 4
_cell_length_a 10.428(2)
_cell_length_b 13.961(2)
_cell_length_c 15.490(2)
_cell_measurement_reflns_used 70448
_cell_measurement_temperature 200(2)
_cell_measurement_theta_max 33.679
_cell_measurement_theta_min 0.349
_cell_volume 2247.6(6)
_computing_cell_refinement
;
<i>HKL3000sm</i> (Otwinowski & Minor, 1997)
;
_computing_data_collection
;
<i>PAL BL2D-SMDC</i> (Shin <i>et al.</i>,  2016)
;
_computing_data_reduction
;
<i>HKL3000sm</i> (Otwinowski & Minor, 1997)
;
_computing_molecular_graphics
;
<i>DIAMOND</i> (Putz & Brandenburg, 2014)
;
_computing_publication_material
;
<i>publCIF</i> (Westrip, 2010)
;
_computing_structure_refinement
;
<i>SHELXL2015</i> (Sheldrick, 2015<i>b</i>)
;
_computing_structure_solution
;
<i>SHELXT2015</i> (Sheldrick, 2015<i>a</i>)
;
_diffrn_ambient_temperature 200(2)
_diffrn_measured_fraction_theta_full 0.997
_diffrn_measured_fraction_theta_max 0.998
_diffrn_measurement_device_type 'ADSC Q210 CCD area detector'
_diffrn_measurement_method 'omega scan'
_diffrn_radiation_type synchrotron
_diffrn_radiation_wavelength 0.610
_diffrn_reflns_av_R_equivalents 0.0163
_diffrn_reflns_limit_h_max 14
_diffrn_reflns_limit_h_min -14
_diffrn_reflns_limit_k_max 19
_diffrn_reflns_limit_k_min -19
_diffrn_reflns_limit_l_max 21
_diffrn_reflns_limit_l_min -21
_diffrn_reflns_number 12953
_diffrn_reflns_theta_full 21.469
_diffrn_reflns_theta_max 25.497
_diffrn_reflns_theta_min 1.682
_exptl_absorpt_coefficient_mu 1.277
_exptl_absorpt_correction_T_max 1.000
_exptl_absorpt_correction_T_min 0.942
_exptl_absorpt_correction_type empirical
_exptl_absorpt_process_details
;
(<i>HKL3000sm Scalepack</i>; Otwinowski & Minor, 1997)
;
_exptl_crystal_colour yellow
_exptl_crystal_density_diffrn 1.934
_exptl_crystal_description block
_exptl_crystal_F_000 1336
_exptl_crystal_size_max 0.110
_exptl_crystal_size_mid 0.095
_exptl_crystal_size_min 0.093
_refine_diff_density_max 2.213
_refine_diff_density_min -1.044
_refine_ls_extinction_coef 0.0096(10)
_refine_ls_extinction_expression Fc^*^=kFc[1+0.001xFc^2^\l^3^/sin(2\q)]^-1/4^
_refine_ls_extinction_method
;
SHELXL2016 (Sheldrick, 2015<i>b</i>)
;
_refine_ls_goodness_of_fit_ref 1.085
_refine_ls_hydrogen_treatment mixed
_refine_ls_matrix_type full
_refine_ls_number_parameters 307
_refine_ls_number_reflns 6614
_refine_ls_number_restraints 3
_refine_ls_restrained_S_all 1.085
_refine_ls_R_factor_all 0.0434
_refine_ls_R_factor_gt 0.0382
_refine_ls_shift/su_max 0.001
_refine_ls_shift/su_mean 0.000
_refine_ls_structure_factor_coef Fsqd
_refine_ls_weighting_details 'w=1/[\s^2^(Fo^2^)+(0.0712P)^2^+4.2149P] where P=(Fo^2^+2Fc^2^)/3'
_refine_ls_weighting_scheme calc
_refine_ls_wR_factor_gt 0.1201
_refine_ls_wR_factor_ref 0.1237
_reflns_number_gt 5804
_reflns_number_total 6614
_reflns_threshold_expression 'I > 2\s(I)'
_cod_data_source_file wm5385sup1.cif
_cod_data_source_block I
_cod_database_code 2242149
_shelx_space_group_comment
;
The symmetry employed for this shelxl refinement is uniquely defined
by the following loop, which should always be used as a source of
symmetry information in preference to the above space-group names.
They are only intended as comments.
;
_shelx_estimated_absorpt_t_min 0.872
_shelx_estimated_absorpt_t_max 0.890

loop_
_space_group_symop_operation_xyz
'x, y, z'
'-x, y+1/2, -z+1/2'
'-x, -y, -z'
'x, -y-1/2, z-1/2'

loop_
_atom_site_type_symbol
_atom_site_label
_atom_site_fract_x
_atom_site_fract_y
_atom_site_fract_z
_atom_site_U_iso_or_equiv
_atom_site_adp_type
_atom_site_calc_flag
_atom_site_occupancy
Cr Cr1A 0.94583(4) 0.25171(3) 0.36481(2) 0.00893(10) Uani d 1
Cr Cr2A 0.97052(4) 0.12932(3) 0.18519(2) 0.01054(10) Uani d 1
O O1A 0.94853(19) 0.23337(12) 0.25072(11) 0.0152(3) Uani d 1
O O2A 0.9464(2) 0.16272(14) 0.08541(12) 0.0215(4) Uani d 1
O O3A 0.8720(2) 0.04430(14) 0.20636(13) 0.0198(4) Uani d 1
O O4A 1.1160(2) 0.09255(16) 0.20477(14) 0.0239(4) Uani d 1
O O5A 1.05842(18) 0.18684(14) 0.41408(13) 0.0198(4) Uani d 1
O O6A 0.80867(18) 0.22499(15) 0.39940(13) 0.0207(4) Uani d 1
O O7A 0.9714(2) 0.36520(13) 0.37925(12) 0.0189(4) Uani d 1
Cr Cr1B 0.49741(4) 0.58036(3) 0.18882(2) 0.01299(10) Uani d 1
Cr Cr2B 0.45749(4) 0.72591(3) 0.35345(2) 0.01274(10) Uani d 1
O O1B 0.5392(2) 0.66545(16) 0.27369(13) 0.0226(4) Uani d 1
O O2B 0.3859(2) 0.51137(17) 0.21811(15) 0.0283(5) Uani d 1
O O3B 0.6245(2) 0.51689(16) 0.17659(13) 0.0244(4) Uani d 1
O O4B 0.4512(2) 0.63565(15) 0.09915(13) 0.0225(4) Uani d 1
O O5B 0.5562(3) 0.8034(2) 0.39672(19) 0.0485(8) Uani d 1
O O6B 0.4180(2) 0.65172(15) 0.42912(13) 0.0222(4) Uani d 1
O O7B 0.3338(3) 0.7803(2) 0.31136(17) 0.0442(7) Uani d 1
N N1C 1.1608(2) 0.48518(17) 0.07746(16) 0.0207(4) Uani d 1
H H1NC 1.192696 0.527486 0.118455 0.025 Uiso calc 1
H H2NC 1.084404 0.508441 0.053719 0.025 Uiso calc 1
N N2C 0.8491(2) 0.38005(16) 0.07391(15) 0.0179(4) Uani d 1
H H3NC 0.905802 0.373982 0.032598 0.021 Uiso calc 1
H H4NC 0.829751 0.320363 0.092561 0.021 Uiso calc 1
C C1C 1.2545(2) 0.47649(17) 0.00725(15) 0.0133(4) Uani d 1
H H1C1 1.338852 0.453735 0.033274 0.016 Uiso calc 1
H H1C2 1.221515 0.428903 -0.036475 0.016 Uiso calc 1
C C2C 1.1387(2) 0.38925(17) 0.11984(15) 0.0129(4) Uani d 1
H H2C1 1.110865 0.341470 0.074936 0.016 Uiso calc 1
H H2C2 1.219961 0.366488 0.150578 0.016 Uiso calc 1
C C3C 1.0374(2) 0.39918(15) 0.18280(12) 0.0071(3) Uani d 1
H H3C1 1.022978 0.335164 0.207745 0.008 Uiso calc 1
H H3C2 1.072279 0.440867 0.230818 0.008 Uiso calc 1
C C4C 0.9100(2) 0.43839(17) 0.14937(15) 0.0125(4) Uani d 1
H H4C1 0.920930 0.505402 0.130394 0.015 Uiso calc 1
H H4C2 0.851635 0.438789 0.196698 0.015 Uiso calc 1
C C5C 0.72907(19) 0.42821(15) 0.03596(13) 0.0068(3) Uani d 1
H H5C1 0.671037 0.437307 0.082792 0.008 Uiso calc 1
H H5C2 0.685296 0.384273 -0.007113 0.008 Uiso calc 1
N N1D 0.74042(19) 0.43291(15) 0.45783(13) 0.0124(4) Uani d 1
H H1ND 0.797863 0.387321 0.444322 0.015 Uiso calc 1
H H2ND 0.694753 0.408892 0.500537 0.015 Uiso calc 1
N N2D 0.6336(2) 0.57400(17) 0.58080(16) 0.0213(5) Uani d 1
H H3ND 0.589300 0.521117 0.561168 0.026 Uiso calc 1
H H4ND 0.676852 0.559214 0.632478 0.026 Uiso calc 1
C C1D 0.5652(2) 0.36748(17) 0.35112(15) 0.0139(4) Uani d 1
H H1D1 0.527317 0.380206 0.291539 0.017 Uiso calc 1
H H1D2 0.619964 0.309743 0.348804 0.017 Uiso calc 1
C C2D 0.6505(2) 0.45172(18) 0.38007(15) 0.0131(4) Uani d 1
H H2D1 0.701386 0.470585 0.331598 0.016 Uiso calc 1
H H2D2 0.594811 0.506624 0.392587 0.016 Uiso calc 1
C C3D 0.8139(2) 0.52031(18) 0.49225(16) 0.0144(4) Uani d 1
H H3D1 0.870329 0.542564 0.447912 0.017 Uiso calc 1
H H3D2 0.869859 0.501556 0.544205 0.017 Uiso calc 1
C C4D 0.7290(2) 0.60301(18) 0.51601(16) 0.0142(4) Uani d 1
H H4D1 0.680965 0.627588 0.462816 0.017 Uiso calc 1
H H4D2 0.783948 0.655524 0.541016 0.017 Uiso calc 1
C C5D 0.5418(2) 0.65411(15) 0.59291(14) 0.0084(4) Uani d 1
H H5D1 0.503368 0.674117 0.535164 0.010 Uiso calc 1
H H5D2 0.591171 0.709254 0.618333 0.010 Uiso calc 1
O O1W 0.7376(2) 0.75592(18) 0.19670(18) 0.0313(5) Uani d 1
H H1O1 0.749(13) 0.723(5) 0.152(4) 0.30(8) Uiso d 1
H H2O1 0.708(5) 0.718(3) 0.232(3) 0.066(17) Uiso d 1

loop_
_atom_site_aniso_label
_atom_site_aniso_U_11
_atom_site_aniso_U_22
_atom_site_aniso_U_33
_atom_site_aniso_U_12
_atom_site_aniso_U_13
_atom_site_aniso_U_23
Cr1A 0.01239(17) 0.00745(17) 0.00736(17) 0.00232(12) 0.00323(12) 0.00134(12)
Cr2A 0.01754(19) 0.00764(17) 0.00646(17) 0.00091(13) 0.00113(12) -0.00038(12)
O1A 0.0271(9) 0.0096(7) 0.0094(7) 0.0002(7) 0.0048(6) -0.0016(6)
O2A 0.0375(11) 0.0171(9) 0.0098(8) 0.0022(8) 0.0012(7) 0.0016(7)
O3A 0.0267(10) 0.0128(8) 0.0197(9) -0.0043(7) -0.0002(7) 0.0030(7)
O4A 0.0219(9) 0.0260(10) 0.0238(10) 0.0072(8) 0.0012(8) -0.0015(8)
O5A 0.0186(9) 0.0214(9) 0.0194(9) 0.0085(7) 0.0013(7) 0.0053(7)
O6A 0.0161(8) 0.0260(10) 0.0209(9) 0.0013(7) 0.0059(7) 0.0078(8)
O7A 0.0306(10) 0.0104(8) 0.0159(8) 0.0000(7) 0.0036(7) -0.0028(6)
Cr1B 0.01447(19) 0.01425(19) 0.01028(18) 0.00271(13) 0.00115(13) -0.00104(13)
Cr2B 0.0189(2) 0.01113(18) 0.00895(17) 0.00155(13) 0.00592(13) 0.00160(13)
O1B 0.0241(9) 0.0264(10) 0.0181(9) -0.0004(8) 0.0067(7) -0.0098(8)
O2B 0.0254(10) 0.0306(11) 0.0292(11) -0.0093(9) 0.0038(8) 0.0042(9)
O3B 0.0250(10) 0.0290(11) 0.0194(9) 0.0134(8) 0.0023(7) -0.0046(8)
O4B 0.0276(10) 0.0218(10) 0.0171(9) 0.0010(8) -0.0051(7) 0.0036(7)
O5B 0.0656(19) 0.0379(14) 0.0446(15) -0.0317(14) 0.0206(14) -0.0224(12)
O6B 0.0291(10) 0.0231(10) 0.0149(8) -0.0037(8) 0.0040(7) 0.0079(7)
O7B 0.0396(14) 0.0612(18) 0.0347(13) 0.0314(13) 0.0199(11) 0.0275(13)
N1C 0.0239(11) 0.0177(10) 0.0207(10) 0.0008(9) 0.0035(8) 0.0042(9)
N2C 0.0230(11) 0.0143(10) 0.0165(10) -0.0009(8) 0.0028(8) -0.0007(8)
C1C 0.0150(10) 0.0110(10) 0.0140(10) 0.0001(8) 0.0020(8) 0.0013(8)
C2C 0.0151(10) 0.0113(10) 0.0125(9) 0.0006(8) 0.0011(8) 0.0028(8)
C3C 0.0131(9) 0.0052(8) 0.0028(8) -0.0017(7) 0.0005(7) 0.0022(6)
C4C 0.0161(10) 0.0119(10) 0.0098(9) 0.0001(8) 0.0019(8) -0.0017(8)
C5C 0.0083(8) 0.0076(8) 0.0046(8) -0.0029(7) 0.0020(6) 0.0005(7)
N1D 0.0140(9) 0.0138(9) 0.0096(8) 0.0049(7) 0.0021(7) 0.0015(7)
N2D 0.0226(11) 0.0189(11) 0.0228(11) 0.0038(9) 0.0039(9) 0.0000(9)
C1D 0.0164(10) 0.0149(10) 0.0106(10) 0.0037(8) 0.0017(8) -0.0030(8)
C2D 0.0136(10) 0.0159(10) 0.0098(9) 0.0021(8) 0.0000(7) 0.0024(8)
C3D 0.0108(9) 0.0183(11) 0.0141(10) 0.0000(8) 0.0021(8) 0.0024(9)
C4D 0.0148(10) 0.0128(10) 0.0152(10) -0.0017(8) 0.0019(8) -0.0002(8)
C5D 0.0107(9) 0.0054(8) 0.0093(9) 0.0017(7) 0.0018(7) -0.0019(7)
O1W 0.0229(10) 0.0311(12) 0.0405(13) 0.0049(9) 0.0053(9) 0.0165(10)

loop_
_atom_type_symbol
_atom_type_description
_atom_type_scat_dispersion_real
_atom_type_scat_dispersion_imag
_atom_type_scat_source
C C 0.0019 0.0011 'International Tables Vol C Tables 4.2.6.8 and 6.1.1.4'
H H 0.0000 0.0000 'International Tables Vol C Tables 4.2.6.8 and 6.1.1.4'
N N 0.0040 0.0024 'International Tables Vol C Tables 4.2.6.8 and 6.1.1.4'
O O 0.0074 0.0043 'International Tables Vol C Tables 4.2.6.8 and 6.1.1.4'
Cr Cr 0.2796 0.4720 'International Tables Vol C Tables 4.2.6.8 and 6.1.1.4'

loop_
_geom_angle_atom_site_label_1
_geom_angle_atom_site_label_2
_geom_angle_atom_site_label_3
_geom_angle_site_symmetry_1
_geom_angle_site_symmetry_3
_geom_angle
O6A Cr1A O7A . . 108.74(11)
O6A Cr1A O5A . . 110.00(10)
O7A Cr1A O5A . . 112.10(11)
O6A Cr1A O1A . . 112.41(10)
O7A Cr1A O1A . . 105.13(9)
O5A Cr1A O1A . . 108.41(9)
O4A Cr2A O2A . . 110.11(11)
O4A Cr2A O3A . . 109.41(11)
O2A Cr2A O3A . . 110.70(11)
O4A Cr2A O1A . . 108.27(10)
O2A Cr2A O1A . . 106.87(9)
O3A Cr2A O1A . . 111.43(10)
Cr1A O1A Cr2A . . 133.37(11)
O2B Cr1B O3B . . 108.89(13)
O2B Cr1B O4B . . 110.81(11)
O3B Cr1B O4B . . 110.38(11)
O2B Cr1B O1B . . 109.15(11)
O3B Cr1B O1B . . 107.16(10)
O4B Cr1B O1B . . 110.35(11)
O7B Cr2B O5B . . 108.74(19)
O7B Cr2B O6B . . 110.59(12)
O5B Cr2B O6B . . 108.50(14)
O7B Cr2B O1B . . 111.22(12)
O5B Cr2B O1B . . 106.51(13)
O6B Cr2B O1B . . 111.12(11)
Cr2B O1B Cr1B . . 136.28(12)
C2C N1C C1C . . 111.5(2)
C2C N1C H1NC . . 109.3
C1C N1C H1NC . . 109.3
C2C N1C H2NC . . 109.3
C1C N1C H2NC . . 109.3
H1NC N1C H2NC . . 108.0
C5C N2C C4C . . 110.15(18)
C5C N2C H3NC . . 109.6
C4C N2C H3NC . . 109.6
C5C N2C H4NC . . 109.6
C4C N2C H4NC . . 109.6
H3NC N2C H4NC . . 108.1
C5C C1C N1C 3_765 . 110.47(19)
C5C C1C H1C1 3_765 . 109.6
N1C C1C H1C1 . . 109.6
C5C C1C H1C2 3_765 . 109.6
N1C C1C H1C2 . . 109.6
H1C1 C1C H1C2 . . 108.1
C3C C2C N1C . . 109.84(19)
C3C C2C H2C1 . . 109.7
N1C C2C H2C1 . . 109.7
C3C C2C H2C2 . . 109.7
N1C C2C H2C2 . . 109.7
H2C1 C2C H2C2 . . 108.2
C4C C3C C2C . . 117.56(18)
C4C C3C H3C1 . . 107.9
C2C C3C H3C1 . . 107.9
C4C C3C H3C2 . . 107.9
C2C C3C H3C2 . . 107.9
H3C1 C3C H3C2 . . 107.2
C3C C4C N2C . . 112.02(19)
C3C C4C H4C1 . . 109.2
N2C C4C H4C1 . . 109.2
C3C C4C H4C2 . . 109.2
N2C C4C H4C2 . . 109.2
H4C1 C4C H4C2 . . 107.9
N2C C5C C1C . 3_765 116.69(18)
N2C C5C H5C1 . . 108.1
C1C C5C H5C1 3_765 . 108.1
N2C C5C H5C2 . . 108.1
C1C C5C H5C2 3_765 . 108.1
H5C1 C5C H5C2 . . 107.3
C2D N1D C3D . . 114.21(19)
C2D N1D H1ND . . 108.7
C3D N1D H1ND . . 108.7
C2D N1D H2ND . . 108.7
C3D N1D H2ND . . 108.7
H1ND N1D H2ND . . 107.6
C5D N2D C4D . . 110.1(2)
C5D N2D H3ND . . 109.6
C4D N2D H3ND . . 109.6
C5D N2D H4ND . . 109.6
C4D N2D H4ND . . 109.6
H3ND N2D H4ND . . 108.2
C5D C1D C2D 3_666 . 115.47(19)
C5D C1D H1D1 3_666 . 108.4
C2D C1D H1D1 . . 108.4
C5D C1D H1D2 3_666 . 108.4
C2D C1D H1D2 . . 108.4
H1D1 C1D H1D2 . . 107.5
N1D C2D C1D . . 114.7(2)
N1D C2D H2D1 . . 108.6
C1D C2D H2D1 . . 108.6
N1D C2D H2D2 . . 108.6
C1D C2D H2D2 . . 108.6
H2D1 C2D H2D2 . . 107.6
N1D C3D C4D . . 114.17(19)
N1D C3D H3D1 . . 108.7
C4D C3D H3D1 . . 108.7
N1D C3D H3D2 . . 108.7
C4D C3D H3D2 . . 108.7
H3D1 C3D H3D2 . . 107.6
C3D C4D N2D . . 112.5(2)
C3D C4D H4D1 . . 109.1
N2D C4D H4D1 . . 109.1
C3D C4D H4D2 . . 109.1
N2D C4D H4D2 . . 109.1
H4D1 C4D H4D2 . . 107.8
N2D C5D C1D . 3_666 115.92(19)
N2D C5D H5D1 . . 108.3
C1D C5D H5D1 3_666 . 108.3
N2D C5D H5D2 . . 108.3
C1D C5D H5D2 3_666 . 108.3
H5D1 C5D H5D2 . . 107.4
H1O1 O1W H2O1 . . 106(3)

loop_
_geom_bond_atom_site_label_1
_geom_bond_atom_site_label_2
_geom_bond_site_symmetry_2
_geom_bond_distance
Cr1A O6A . 1.6114(19)
Cr1A O7A . 1.6192(19)
Cr1A O5A . 1.6233(19)
Cr1A O1A . 1.7882(18)
Cr2A O4A . 1.607(2)
Cr2A O2A . 1.6143(19)
Cr2A O3A . 1.6209(19)
Cr2A O1A . 1.7975(18)
Cr1B O2B . 1.603(2)
Cr1B O3B . 1.618(2)
Cr1B O4B . 1.627(2)
Cr1B O1B . 1.799(2)
Cr2B O7B . 1.590(2)
Cr2B O5B . 1.602(3)
Cr2B O6B . 1.6417(19)
Cr2B O1B . 1.7711(19)
N1C C2C . 1.517(3)
N1C C1C . 1.524(3)
N1C H1NC . 0.9100
N1C H2NC . 0.9100
N2C C5C . 1.498(3)
N2C C4C . 1.521(3)
N2C H3NC . 0.9100
N2C H4NC . 0.9100
C1C C5C 3_765 1.506(3)
C1C H1C1 . 0.9900
C1C H1C2 . 0.9900
C2C C3C . 1.501(3)
C2C H2C1 . 0.9900
C2C H2C2 . 0.9900
C3C C4C . 1.491(3)
C3C H3C1 . 0.9900
C3C H3C2 . 0.9900
C4C H4C1 . 0.9900
C4C H4C2 . 0.9900
C5C H5C1 . 0.9900
C5C H5C2 . 0.9900
N1D C2D . 1.489(3)
N1D C3D . 1.515(3)
N1D H1ND . 0.9100
N1D H2ND . 0.9100
N2D C5D . 1.494(3)
N2D C4D . 1.524(3)
N2D H3ND . 0.9100
N2D H4ND . 0.9100
C1D C5D 3_666 1.498(3)
C1D C2D . 1.520(3)
C1D H1D1 . 0.9900
C1D H1D2 . 0.9900
C2D H2D1 . 0.9900
C2D H2D2 . 0.9900
C3D C4D . 1.519(3)
C3D H3D1 . 0.9900
C3D H3D2 . 0.9900
C4D H4D1 . 0.9900
C4D H4D2 . 0.9900
C5D H5D1 . 0.9900
C5D H5D2 . 0.9900
O1W H1O1 . 0.844(10)
O1W H2O1 . 0.844(10)

loop_
_geom_hbond_atom_site_label_D
_geom_hbond_atom_site_label_H
_geom_hbond_atom_site_label_A
_geom_hbond_site_symmetry_A
_geom_hbond_distance_DH
_geom_hbond_distance_HA
_geom_hbond_distance_DA
_geom_hbond_angle_DHA
N1C H1NC O2B 1_655 0.91 2.45 3.091(3) 128.0
N1D H1ND O6A . 0.91 2.38 3.140(3) 141.5
N1D H1ND O7A . 0.91 2.16 2.942(3) 142.9
N1D H2ND O6B 3_666 0.91 1.87 2.768(3) 169.0
N2C H3NC O6A 4_565 0.91 2.62 3.074(3) 111.8
N2C H4NC O7B 2_645 0.91 2.42 3.047(3) 126.3
N2C H4NC O2A . 0.91 2.52 3.200(3) 131.7
N2D H3ND O6B 3_666 0.91 2.42 3.198(3) 143.7
N2D H4ND O2B 3_666 0.91 2.65 3.357(3) 135.5
O1W H1O1 O5A 2_755 0.844(10) 2.38(10) 2.999(3) 130(11)
O1W H2O1 O1B . 0.844(10) 2.05(4) 2.774(3) 143(5)

loop_
_geom_torsion_atom_site_label_1
_geom_torsion_atom_site_label_2
_geom_torsion_atom_site_label_3
_geom_torsion_atom_site_label_4
_geom_torsion_site_symmetry_1
_geom_torsion_site_symmetry_4
_geom_torsion
O6A Cr1A O1A Cr2A . . -81.13(17)
O7A Cr1A O1A Cr2A . . 160.74(15)
O5A Cr1A O1A Cr2A . . 40.70(18)
O4A Cr2A O1A Cr1A . . -67.38(18)
O2A Cr2A O1A Cr1A . . 174.04(15)
O3A Cr2A O1A Cr1A . . 52.99(18)
O7B Cr2B O1B Cr1B . . -53.2(2)
O5B Cr2B O1B Cr1B . . -171.5(2)
O6B Cr2B O1B Cr1B . . 70.5(2)
O2B Cr1B O1B Cr2B . . -32.7(2)
O3B Cr1B O1B Cr2B . . -150.48(18)
O4B Cr1B O1B Cr2B . . 89.3(2)
C2C N1C C1C C5C . 3_765 177.91(19)
C1C N1C C2C C3C . . -175.00(19)
N1C C2C C3C C4C . . 55.8(3)
C2C C3C C4C N2C . . 56.8(3)
C5C N2C C4C C3C . . -173.51(18)
C4C N2C C5C C1C . 3_765 65.9(2)
C3D N1D C2D C1D . . -173.36(19)
C5D C1D C2D N1D 3_666 . 73.5(3)
C2D N1D C3D C4D . . 57.5(3)
N1D C3D C4D N2D . . 55.5(3)
C5D N2D C4D C3D . . -172.66(19)
C4D N2D C5D C1D . 3_666 174.65(19)

_cod_database_fobs_code 2242149
